data_2202713
loop_
_publ_author_name
'Yufit, Dmitrii S.'
'Bagutskii, Viktor'
'Howard, Judith A. K.'
'de Meijere, Armin'

_publ_section_title
;
 Methyl <i>exo</i>-bicyclo[3.1.0]hexane-6,6-dicarboxylate
;
_journal_issue 11
_journal_name_full 'Acta Crystallographica Section E'
_journal_page_first o1610
_journal_page_last o1612
_journal_paper_doi 10.1107/S1600536803021433
_journal_volume 59
_journal_year 2003
_chemical_formula_iupac 'C9 H12 O4'
_chemical_formula_moiety 'C9 H12 O4'
_chemical_formula_sum 'C9 H12 O4'
_chemical_formula_weight 184.19
_chemical_melting_point 410.4(3)
_chemical_name_systematic
;
Methyl exo-bicyclo[3.1.0]hexane-6,6-dicarboxylate
;
_space_group_IT_number 14
_symmetry_cell_setting monoclinic
_symmetry_space_group_name_Hall '-P 2yn'
_symmetry_space_group_name_H-M 'P 1 21/n 1'
_atom_sites_solution_hydrogens difmap
_atom_sites_solution_primary direct
_atom_sites_solution_secondary difmap
_cell_angle_alpha 90.00
_cell_angle_beta 109.280(10)
_cell_angle_gamma 90.00
_cell_formula_units_Z 4
_cell_length_a 9.1290(2)
_cell_length_b 8.7002(2)
_cell_length_c 11.6958(3)
_cell_measurement_reflns_used 3387
_cell_measurement_temperature 120(2)
_cell_measurement_theta_max 30.4
_cell_measurement_theta_min 2.89
_cell_volume 876.83(6)
_computing_cell_refinement SMART
_computing_data_collection 'SMART (Bruker, 1998)'
_computing_data_reduction 'SAINT (Bruker, 1998)'
_computing_molecular_graphics SHELXTL
_computing_publication_material SHELXTL
_computing_structure_refinement 'SHELXL97 (Sheldrick, 1997)'
_computing_structure_solution 'SHELXS97 (Sheldrick, 1990)'
_diffrn_ambient_temperature 120(2)
_diffrn_measured_fraction_theta_full 0.991
_diffrn_measured_fraction_theta_max 0.991
_diffrn_measurement_device_type 'Bruker APEX CCD'
_diffrn_measurement_method \w
_diffrn_radiation_monochromator graphite
_diffrn_radiation_source 'Bede Microsource'
_diffrn_radiation_type MoK\a
_diffrn_radiation_wavelength 0.71073
_diffrn_reflns_av_R_equivalents 0.0259
_diffrn_reflns_av_sigmaI/netI 0.0273
_diffrn_reflns_limit_h_max 12
_diffrn_reflns_limit_h_min -12
_diffrn_reflns_limit_k_max 11
_diffrn_reflns_limit_k_min -11
_diffrn_reflns_limit_l_max 15
_diffrn_reflns_limit_l_min -15
_diffrn_reflns_number 7793
_diffrn_reflns_theta_full 28.99
_diffrn_reflns_theta_max 28.99
_diffrn_reflns_theta_min 2.47
_exptl_absorpt_coefficient_mu 0.110
_exptl_absorpt_correction_type none
_exptl_crystal_colour colourless
_exptl_crystal_density_diffrn 1.395
_exptl_crystal_density_method 'not measured'
_exptl_crystal_description spheroid
_exptl_crystal_F_000 392
_exptl_crystal_size_max 0.20
_exptl_crystal_size_mid 0.12
_exptl_crystal_size_min 0.10
_refine_diff_density_max 0.395
_refine_diff_density_min -0.220
_refine_ls_extinction_method none
_refine_ls_goodness_of_fit_ref 1.057
_refine_ls_hydrogen_treatment refall
_refine_ls_matrix_type full
_refine_ls_number_parameters 166
_refine_ls_number_reflns 2315
_refine_ls_number_restraints 0
_refine_ls_restrained_S_all 1.057
_refine_ls_R_factor_all 0.0414
_refine_ls_R_factor_gt 0.0357
_refine_ls_shift/su_max 0.001
_refine_ls_shift/su_mean 0.000
_refine_ls_structure_factor_coef Fsqd
_refine_ls_weighting_details 'calc w = 1/[\s^2^(Fo^2^)+(0.06P)^2^] where P = (Fo^2^+2Fc^2^)/3'
_refine_ls_weighting_scheme calc
_refine_ls_wR_factor_gt 0.0930
_refine_ls_wR_factor_ref 0.0961
_reflns_number_gt 1972
_reflns_number_total 2315
_reflns_threshold_expression I>2\s(I)
_cod_data_source_file lh6117.cif
_cod_data_source_block 1
_cod_depositor_comments
;
The following automatic conversions were performed:

'_chemical_melting_point' value '137-137.5 \%C' was changed to
'410.4(3)' - it was converted from degrees Celsius(C) to Kelvins(K),
the average value was taken and precision was estimated.

Automatic conversion script
Id: cif_fix_values 1646 2011-03-28 12:23:43Z adriana 

The following automatic conversions were performed:

'_chemical_melting_point' value '137-137.5 \%C' was changed to
'410.4(3)' - it was converted from degrees Celsius(C) to Kelvins(K),
the average value was taken and precision was estimated.

Automatic conversion script
Id: cif_fix_values 1715 2011-07-08 13:25:40Z adriana 
;
_cod_original_cell_volume 876.82(5)
_cod_original_sg_symbol_H-M 'P 21/n'
_cod_database_code 2202713

loop_
_symmetry_equiv_pos_as_xyz
'x, y, z'
'-x+1/2, y+1/2, -z+1/2'
'-x, -y, -z'
'x-1/2, -y-1/2, z-1/2'

loop_
_atom_site_label
_atom_site_fract_x
_atom_site_fract_y
_atom_site_fract_z
_atom_site_U_iso_or_equiv
_atom_site_adp_type
_atom_site_calc_flag
_atom_site_refinement_flags
_atom_site_occupancy
_atom_site_disorder_assembly
_atom_site_disorder_group
_atom_site_type_symbol
O1 0.56934(8) 0.81807(8) 0.06779(7) 0.01908(18) Uani d . 1 . . O
O2 0.43344(8) 1.00819(8) 0.11562(7) 0.01799(18) Uani d . 1 . . O
O3 0.48494(8) 0.53779(8) 0.21678(7) 0.01845(18) Uani d . 1 . . O
O4 0.73269(8) 0.61765(8) 0.29348(7) 0.02120(19) Uani d . 1 . . O
C1 0.41044(11) 0.84333(11) 0.31905(9) 0.0159(2) Uani d . 1 . . C
C2 0.39190(12) 0.73181(12) 0.41298(10) 0.0197(2) Uani d . 1 . . C
C3 0.55839(12) 0.69629(12) 0.49713(11) 0.0211(2) Uani d . 1 . . C
C4 0.65681(12) 0.83671(12) 0.48726(10) 0.0194(2) Uani d . 1 . . C
C5 0.57194(11) 0.90835(11) 0.36532(9) 0.0158(2) Uani d . 1 . . C
C6 0.52596(10) 0.80223(11) 0.25450(9) 0.0144(2) Uani d . 1 . . C
C7 0.50433(11) 0.88582(10) 0.13938(9) 0.0149(2) Uani d . 1 . . C
C8 0.59577(11) 0.64477(11) 0.25921(9) 0.0149(2) Uani d . 1 . . C
C9 0.54336(14) 0.38410(12) 0.20918(12) 0.0236(2) Uani d . 1 . . C
H1O 0.5571(19) 0.8779(19) 0.0041(18) 0.045(4) Uiso d . 1 . . H
H1 0.3215(15) 0.9056(15) 0.2706(12) 0.021(3) Uiso d . 1 . . H
H21 0.3315(15) 0.7849(14) 0.4607(12) 0.023(3) Uiso d . 1 . . H
H22 0.3327(15) 0.6383(15) 0.3752(12) 0.024(3) Uiso d . 1 . . H
H31 0.5621(16) 0.6776(17) 0.5811(14) 0.032(4) Uiso d . 1 . . H
H32 0.5989(14) 0.6017(15) 0.4717(12) 0.021(3) Uiso d . 1 . . H
H41 0.6611(15) 0.9116(16) 0.5507(14) 0.028(3) Uiso d . 1 . . H
H42 0.7641(16) 0.8085(14) 0.4976(12) 0.022(3) Uiso d . 1 . . H
H5 0.5925(13) 1.0142(14) 0.3498(12) 0.017(3) Uiso d . 1 . . H
H91 0.6165(16) 0.3547(17) 0.2865(14) 0.029(4) Uiso d . 1 . . H
H92 0.4548(16) 0.3188(17) 0.1882(13) 0.031(4) Uiso d . 1 . . H
H93 0.5964(15) 0.3841(15) 0.1523(13) 0.025(3) Uiso d . 1 . . H

loop_
_atom_site_aniso_label
_atom_site_aniso_U_11
_atom_site_aniso_U_22
_atom_site_aniso_U_33
_atom_site_aniso_U_12
_atom_site_aniso_U_13
_atom_site_aniso_U_23
O1 0.0255(4) 0.0178(4) 0.0163(4) 0.0039(3) 0.0100(3) 0.0015(3)
O2 0.0191(3) 0.0172(3) 0.0183(4) 0.0040(3) 0.0070(3) 0.0035(3)
O3 0.0172(3) 0.0139(3) 0.0234(4) 0.0003(3) 0.0056(3) -0.0030(3)
O4 0.0165(3) 0.0175(3) 0.0293(5) 0.0018(3) 0.0072(3) 0.0015(3)
C1 0.0154(4) 0.0158(4) 0.0176(5) 0.0013(3) 0.0068(4) 0.0001(4)
C2 0.0198(5) 0.0203(5) 0.0210(6) -0.0008(4) 0.0094(4) 0.0022(4)
C3 0.0233(5) 0.0224(5) 0.0185(6) 0.0014(4) 0.0081(4) 0.0048(4)
C4 0.0195(5) 0.0219(5) 0.0156(5) 0.0002(4) 0.0043(4) -0.0001(4)
C5 0.0172(4) 0.0143(4) 0.0161(5) -0.0001(3) 0.0059(4) -0.0007(4)
C6 0.0147(4) 0.0134(4) 0.0156(5) 0.0009(3) 0.0055(4) 0.0003(3)
C7 0.0132(4) 0.0150(4) 0.0151(5) -0.0012(3) 0.0029(4) -0.0013(4)
C8 0.0173(4) 0.0141(4) 0.0142(5) 0.0002(3) 0.0065(4) 0.0008(4)
C9 0.0253(5) 0.0145(5) 0.0318(7) 0.0008(4) 0.0109(5) -0.0045(4)

loop_
_atom_type_symbol
_atom_type_description
_atom_type_scat_dispersion_real
_atom_type_scat_dispersion_imag
_atom_type_scat_source
C C 0.0033 0.0016 'International Tables Vol C Tables 4.2.6.8 and 6.1.1.4'
H H 0.0000 0.0000 'International Tables Vol C Tables 4.2.6.8 and 6.1.1.4'
O O 0.0106 0.0060 'International Tables Vol C Tables 4.2.6.8 and 6.1.1.4'

loop_
_geom_angle_atom_site_label_1
_geom_angle_atom_site_label_2
_geom_angle_atom_site_label_3
_geom_angle
_geom_angle_publ_flag
C7 O1 H1O 108.3(11) ?
C8 O3 C9 114.41(8) y
C5 C1 C2 108.11(8) y
C5 C1 C6 60.73(6) y
C2 C1 C6 117.93(8) y
C5 C1 H1 121.6(8) ?
C2 C1 H1 120.0(8) ?
C6 C1 H1 114.6(8) ?
C1 C2 C3 105.54(8) y
C1 C2 H21 108.5(7) ?
C3 C2 H21 109.8(8) ?
C1 C2 H22 112.0(8) ?
C3 C2 H22 113.2(8) ?
H21 C2 H22 107.6(10) ?
C4 C3 C2 105.58(8) y
C4 C3 H31 112.1(8) ?
C2 C3 H31 111.8(8) ?
C4 C3 H32 110.6(7) ?
C2 C3 H32 111.2(8) ?
H31 C3 H32 105.7(12) ?
C5 C4 C3 105.48(8) y
C5 C4 H41 108.6(8) ?
C3 C4 H41 110.4(8) ?
C5 C4 H42 113.6(8) ?
C3 C4 H42 112.1(7) ?
H41 C4 H42 106.6(11) ?
C1 C5 C4 108.67(8) y
C1 C5 C6 60.45(6) y
C4 C5 C6 117.42(8) y
C1 C5 H5 121.2(7) ?
C4 C5 H5 119.8(8) ?
C6 C5 H5 115.5(8) ?
C7 C6 C8 114.02(8) y
C7 C6 C1 115.24(8) y
C8 C6 C1 123.24(8) y
C7 C6 C5 112.89(8) y
C8 C6 C5 121.55(8) y
C1 C6 C5 58.82(6) y
O2 C7 O1 123.98(9) y
O2 C7 C6 122.12(9) y
O1 C7 C6 113.89(8) y
O4 C8 O3 124.06(9) y
O4 C8 C6 124.87(9) y
O3 C8 C6 111.05(8) y
O3 C9 H91 110.0(9) ?
O3 C9 H92 105.5(9) ?
H91 C9 H92 110.5(12) ?
O3 C9 H93 109.1(8) ?
H91 C9 H93 107.7(12) ?
H92 C9 H93 114.1(12) ?

loop_
_geom_bond_atom_site_label_1
_geom_bond_atom_site_label_2
_geom_bond_site_symmetry_2
_geom_bond_distance
_geom_bond_publ_flag
O1 C7 . 1.3149(12) y
O1 H1O . 0.885(19) ?
O2 C7 . 1.2291(11) y
O3 C8 . 1.3434(11) y
O3 C9 . 1.4531(12) y
O4 C8 . 1.2032(12) y
C1 C5 . 1.5032(13) y
C1 C2 . 1.5165(14) y
C1 C6 . 1.5284(13) y
C1 H1 . 0.985(13) ?
C2 C3 . 1.5448(15) y
C2 H21 . 1.016(12) ?
C2 H22 . 0.996(14) ?
C3 C4 . 1.5432(14) y
C3 H31 . 0.985(15) ?
C3 H32 . 0.988(13) ?
C4 C5 . 1.5143(14) y
C4 H41 . 0.979(15) ?
C4 H42 . 0.978(13) ?
C5 C6 . 1.5327(14) y
C5 H5 . 0.969(12) ?
C6 C7 . 1.4849(14) y
C6 C8 . 1.5043(13) y
C9 H91 . 0.964(15) ?
C9 H92 . 0.951(15) ?
C9 H93 . 0.944(14) ?

loop_
_geom_hbond_atom_site_label_D
_geom_hbond_atom_site_label_H
_geom_hbond_atom_site_label_A
_geom_hbond_site_symmetry_A
_geom_hbond_distance_DH
_geom_hbond_distance_HA
_geom_hbond_distance_DA
_geom_hbond_angle_DHA
O1 H1O O2 3_675 0.885(19) 1.74(2) 2.6175(11) 170.4(16)

loop_
_geom_torsion_atom_site_label_1
_geom_torsion_atom_site_label_2
_geom_torsion_atom_site_label_3
_geom_torsion_atom_site_label_4
_geom_torsion
C5 C1 C2 C3 -16.28(10)
C6 C1 C2 C3 49.59(12)
C1 C2 C3 C4 25.21(11)
C2 C3 C4 C5 -24.63(11)
C2 C1 C5 C4 0.89(11)
C6 C1 C5 C4 -111.55(9)
C2 C1 C5 C6 112.44(9)
C3 C4 C5 C1 14.87(10)
C3 C4 C5 C6 -50.85(11)
C5 C1 C6 C7 -102.56(9)
C2 C1 C6 C7 161.35(9)
C5 C1 C6 C8 109.55(10)
C2 C1 C6 C8 13.46(14)
C2 C1 C6 C5 -96.09(10)
C1 C5 C6 C7 106.59(9)
C4 C5 C6 C7 -156.50(8)
C1 C5 C6 C8 -112.35(10)
C4 C5 C6 C8 -15.43(12)
C4 C5 C6 C1 96.91(9)
C8 C6 C7 O2 171.84(8)
C1 C6 C7 O2 20.96(13)
C5 C6 C7 O2 -44.06(12)
C8 C6 C7 O1 -9.08(12)
C1 C6 C7 O1 -159.95(8)
C5 C6 C7 O1 135.02(8)
C9 O3 C8 O4 -3.02(14)
C9 O3 C8 C6 175.28(9)
C7 C6 C8 O4 88.30(12)
C1 C6 C8 O4 -123.46(11)
C5 C6 C8 O4 -52.36(13)
C7 C6 C8 O3 -89.98(10)
C1 C6 C8 O3 58.26(12)
C5 C6 C8 O3 129.35(9)

loop_
_cod_related_entry_id
_cod_related_entry_database
_cod_related_entry_code
1 ChemSpider 9621594
